data_7156822
loop_
_publ_author_name
'Liu, Youran'
'Chen, Fei'
'He, Yan-Mei'
'Li, Chenghao'
'Fan, Qing-Hua'

_publ_section_title
;
 Enantioselective synthesis of tunable chiral pyridine-aminophosphine
 ligands and their applications in asymmetric hydrogenation.
;
_journal_issue 20
_journal_name_full 'Organic &amp; biomolecular chemistry'
_journal_page_first 5099
_journal_page_last 5105
_journal_paper_doi 10.1039/c9ob00770a
_journal_volume 17
_journal_year 2019
_chemical_absolute_configuration ad
_chemical_formula_moiety 'C32 H12 B F24, C40 H39 Ir N2 P'
_chemical_formula_sum 'C72 H51 B F24 Ir N2 P'
_chemical_formula_weight 1634.12
_space_group_crystal_system tetragonal
_space_group_IT_number 92
_space_group_name_Hall 'P 4abw 2nw'
_space_group_name_H-M_alt 'P 41 21 2'
_symmetry_space_group_name_Hall 'P 4abw 2nw'
_symmetry_space_group_name_H-M 'P 41 21 2'
_atom_sites_solution_hydrogens geom
_atom_sites_solution_primary dual
_audit_creation_date 2017-11-17
_audit_creation_method
;
Olex2 1.2
(compiled 2017.08.10 svn.r3458 for OlexSys, GUI svn.r5381)
;
_audit_update_record
;
2019-03-22 deposited with the CCDC.    2019-04-30 downloaded from the CCDC.
;
_cell_angle_alpha 90
_cell_angle_beta 90
_cell_angle_gamma 90
_cell_formula_units_Z 8
_cell_length_a 18.4591(5)
_cell_length_b 18.4591(5)
_cell_length_c 40.8718(14)
_cell_measurement_reflns_used 35145
_cell_measurement_temperature 173(2)
_cell_measurement_theta_max 27.4036
_cell_measurement_theta_min 1.1031
_cell_volume 13926.6(7)
_computing_cell_refinement 'CrystalClear (Rigaku Inc., 2007)'
_computing_data_collection 'CrystalClear (Rigaku Inc., 2007)'
_computing_data_reduction 'CrystalClear (Rigaku Inc., 2007)'
_computing_molecular_graphics 'Olex2 (Dolomanov et al., 2009)'
_computing_publication_material 'CIFTAB (Sheldrick, 2013)'
_computing_structure_refinement 'ShelXL (Sheldrick, 2015)'
_computing_structure_solution 'ShelXT (Sheldrick, 2015)'
_diffrn_ambient_temperature 173.15
_diffrn_measured_fraction_theta_full 1.000
_diffrn_measured_fraction_theta_max 0.998
_diffrn_measurement_device_type 'MM007-HF CCD(Saturn 724+)'
_diffrn_measurement_method '\w scans at fixed \c = 45\%'
_diffrn_radiation_monochromator Confocal
_diffrn_radiation_type MoK\a
_diffrn_radiation_wavelength 0.71073
_diffrn_reflns_av_R_equivalents 0.0933
_diffrn_reflns_av_unetI/netI 0.0569
_diffrn_reflns_Laue_measured_fraction_full 1.000
_diffrn_reflns_Laue_measured_fraction_max 0.998
_diffrn_reflns_limit_h_max 23
_diffrn_reflns_limit_h_min -23
_diffrn_reflns_limit_k_max 23
_diffrn_reflns_limit_k_min -23
_diffrn_reflns_limit_l_max 52
_diffrn_reflns_limit_l_min -52
_diffrn_reflns_number 121575
_diffrn_reflns_point_group_measured_fraction_full 1.000
_diffrn_reflns_point_group_measured_fraction_max 0.998
_diffrn_reflns_theta_full 25.242
_diffrn_reflns_theta_max 27.377
_diffrn_reflns_theta_min 1.210
_diffrn_source 'Rotating Anode'
_exptl_absorpt_coefficient_mu 2.048
_exptl_absorpt_correction_T_max 1.0000
_exptl_absorpt_correction_T_min 0.6876
_exptl_absorpt_correction_type multi-scan
_exptl_absorpt_process_details 'CrystalClear (Rigaku Inc., 2007)'
_exptl_crystal_colour yellow
_exptl_crystal_density_diffrn 1.559
_exptl_crystal_description plate
_exptl_crystal_F_000 6480
_exptl_crystal_size_max 0.307
_exptl_crystal_size_mid 0.3
_exptl_crystal_size_min 0.043
_refine_diff_density_max 1.244
_refine_diff_density_min -0.617
_refine_diff_density_rms 0.089
_refine_ls_abs_structure_details
;
 Flack x determined using 5077 quotients [(I+)-(I-)]/[(I+)+(I-)]
 (Parsons, Flack and Wagner, Acta Cryst. B69 (2013) 249-259).
;
_refine_ls_abs_structure_Flack 0.024(4)
_refine_ls_extinction_method none
_refine_ls_goodness_of_fit_ref 1.271
_refine_ls_hydrogen_treatment constr
_refine_ls_matrix_type full
_refine_ls_number_parameters 1021
_refine_ls_number_reflns 15775
_refine_ls_number_restraints 228
_refine_ls_restrained_S_all 1.282
_refine_ls_R_factor_all 0.0734
_refine_ls_R_factor_gt 0.0679
_refine_ls_shift/su_max 0.001
_refine_ls_shift/su_mean 0.000
_refine_ls_structure_factor_coef Fsqd
_refine_ls_weighting_details 'w=1/[\s^2^(Fo^2^)+40.8591P] where P=(Fo^2^+2Fc^2^)/3'
_refine_ls_weighting_scheme calc
_refine_ls_wR_factor_gt 0.1080
_refine_ls_wR_factor_ref 0.1095
_reflns_Friedel_coverage 0.789
_reflns_Friedel_fraction_full 1.000
_reflns_Friedel_fraction_max 0.998
_reflns_number_gt 15024
_reflns_number_total 15775
_reflns_threshold_expression 'I > 2\s(I)'
_cod_data_source_file c9ob00770a2.cif
_cod_data_source_block mx6494
_cod_depositor_comments 'Adding full bibliography for 7156822--7156826.cif.'
_cod_original_cell_volume 13926.6(9)
_cod_database_code 7156822
_shelx_shelxl_version_number 2016/6
_shelx_space_group_comment
;
The symmetry employed for this shelxl refinement is uniquely defined
by the following loop, which should always be used as a source of
symmetry information in preference to the above space-group names.
They are only intended as comments.
;
_shelx_estimated_absorpt_t_max 0.917
_shelx_estimated_absorpt_t_min 0.572
_olex2_refinement_description
;
1. Fixed Uiso
 At 1.2 times of:
  All C(H) groups, All C(H,H) groups
2. Restrained distances
 F19A-C71 = F21A-C71 = F21-C71 = F20-C71 = F20A-C71 = F19-C71
 1.38 with sigma of 0.02
3. Uiso/Uaniso restraints and constraints
C71 \\sim F19 \\sim F20 \\sim F21 \\sim F20A \\sim F19A \\sim F21A: within 1.7A
with sigma of 0.02 and sigma for terminal atoms of 0.04
Uanis(C71) \\sim Ueq, Uanis(F19) \\sim Ueq, Uanis(F20) \\sim Ueq, Uanis(F21)
\\sim Ueq, Uanis(F20A) \\sim Ueq, Uanis(F19A) \\sim Ueq, Uanis(F21A) \\sim Ueq:
with sigma of 0.01 and sigma for terminal atoms of 0.02
Uanis(F10) \\sim Ueq, Uanis(F11) \\sim Ueq, Uanis(F12) \\sim Ueq, Uanis(F11A)
\\sim Ueq, Uanis(F12A) \\sim Ueq, Uanis(F10A) \\sim Ueq, Uanis(F4) \\sim Ueq,
Uanis(F5) \\sim Ueq, Uanis(F6) \\sim Ueq, Uanis(F6A) \\sim Ueq, Uanis(F5A)
\\sim Ueq, Uanis(F4A) \\sim Ueq, Uanis(F13) \\sim Ueq, Uanis(F14) \\sim Ueq,
Uanis(F13A) \\sim Ueq, Uanis(F15A) \\sim Ueq, Uanis(F15) \\sim Ueq, Uanis(F14A)
\\sim Ueq: with sigma of 0.01 and sigma for terminal atoms of 0.02
4. Others
 Sof(F6A)=Sof(F5A)=Sof(F4A)=1-FVAR(1)
 Sof(F4)=Sof(F5)=Sof(F6)=FVAR(1)
 Sof(F11A)=Sof(F12A)=Sof(F10A)=1-FVAR(2)
 Sof(F10)=Sof(F11)=Sof(F12)=FVAR(2)
 Sof(F14A)=Sof(F13A)=Sof(F15A)=1-FVAR(3)
 Sof(F13)=Sof(F14)=Sof(F15)=FVAR(3)
 Sof(F20A)=Sof(F19A)=Sof(F21A)=1-FVAR(4)
 Sof(F19)=Sof(F20)=Sof(F21)=FVAR(4)
 Fixed X: F11A(0.44118)
5.a Ternary CH refined with riding coordinates:
 C9(H9), C33(H33), C34(H34), C37(H37), C38(H38)
5.b Secondary CH2 refined with riding coordinates:
 C7(H7A,H7B), C8(H8A,H8B), C35(H35A,H35B), C36(H36A,H36B), C39(H39A,H39B),
 C40(H40A,H40B)
5.c Aromatic/amide H refined with riding coordinates:
 C42(H42), C44(H44), C46(H46), C50(H50), C52(H52), C54(H54), C58(H58),
 C60(H60), C62(H62), C66(H66), C68(H68), C70(H70), C2(H2), C3(H3), C4(H4),
 C5(H5), C11(H11), C12(H12), C13(H13), C16(H16), C17(H17), C18(H18), C19(H19),
 C20(H20), C22(H22), C23(H23), C24(H24), C25(H25), C26(H26), C28(H28), C29(H29),
  C30(H30), C31(H31), C32(H32)
;
_olex2_submission_special_instructions 'No special instructions were received'

loop_
_space_group_symop_operation_xyz
'x, y, z'
'-x, -y, z+1/2'
'-y+1/2, x+1/2, z+1/4'
'y+1/2, -x+1/2, z+3/4'
'-x+1/2, y+1/2, -z+1/4'
'x+1/2, -y+1/2, -z+3/4'
'y, x, -z'
'-y, -x, -z+1/2'

loop_
_atom_site_label
_atom_site_type_symbol
_atom_site_fract_x
_atom_site_fract_y
_atom_site_fract_z
_atom_site_U_iso_or_equiv
_atom_site_adp_type
_atom_site_occupancy
_atom_site_site_symmetry_order
_atom_site_calc_flag
_atom_site_refinement_flags_posn
_atom_site_refinement_flags_adp
_atom_site_refinement_flags_occupancy
_atom_site_disorder_assembly
_atom_site_disorder_group
B1 B 0.6153(5) 0.4925(6) 0.3632(3) 0.030(2) Uani 1 1 d . . . . .
C41 C 0.5671(4) 0.4824(5) 0.3970(2) 0.032(2) Uani 1 1 d . . . . .
C42 C 0.5455(5) 0.5402(5) 0.4166(2) 0.037(2) Uani 1 1 d . . . . .
H42 H 0.564295 0.587039 0.412011 0.044 Uiso 1 1 calc R . . . .
C43 C 0.4971(5) 0.5322(5) 0.4427(3) 0.043(2) Uani 1 1 d . . . . .
C44 C 0.4693(6) 0.4656(6) 0.4502(3) 0.048(3) Uani 1 1 d . . . . .
H44 H 0.436534 0.459982 0.467967 0.058 Uiso 1 1 calc R . . . .
C45 C 0.4900(5) 0.4062(6) 0.4315(3) 0.041(2) Uani 1 1 d . . . . .
C46 C 0.5369(4) 0.4147(6) 0.4052(2) 0.035(2) Uani 1 1 d . . . . .
H46 H 0.549031 0.373545 0.392380 0.043 Uiso 1 1 calc R . . . .
C47 C 0.4755(9) 0.5983(7) 0.4617(3) 0.069(4) Uani 1 1 d . . . . .
C48 C 0.4603(7) 0.3331(7) 0.4391(4) 0.058(3) Uani 1 1 d . . . . .
C49 C 0.5548(5) 0.4971(5) 0.3336(2) 0.030(2) Uani 1 1 d . . . . .
C50 C 0.5173(5) 0.5613(5) 0.3273(2) 0.036(2) Uani 1 1 d . . . . .
H50 H 0.532148 0.604569 0.337913 0.043 Uiso 1 1 calc R . . . .
C51 C 0.4582(5) 0.5638(5) 0.3055(3) 0.038(2) Uani 1 1 d . . . . .
C52 C 0.4361(5) 0.5022(5) 0.2892(2) 0.040(2) Uani 1 1 d . . . . .
H52 H 0.396697 0.503798 0.274269 0.048 Uiso 1 1 calc R . . . .
C53 C 0.4729(6) 0.4373(5) 0.2952(2) 0.038(2) Uani 1 1 d . . . . .
C54 C 0.5305(5) 0.4357(5) 0.3171(2) 0.038(2) Uani 1 1 d . . . . .
H54 H 0.554321 0.390889 0.320880 0.046 Uiso 1 1 calc R . . . .
C55 C 0.4195(7) 0.6342(6) 0.2997(3) 0.050(3) Uani 1 1 d . . . . .
C56 C 0.4492(7) 0.3699(7) 0.2777(3) 0.055(3) Uani 1 1 d . . . . .
C57 C 0.6730(5) 0.4264(5) 0.3574(2) 0.032(2) Uani 1 1 d . . . . .
C58 C 0.7034(5) 0.4144(6) 0.3262(2) 0.037(2) Uani 1 1 d . . . . .
H58 H 0.687712 0.443553 0.308383 0.045 Uiso 1 1 calc R . . . .
C59 C 0.7558(5) 0.3612(6) 0.3204(3) 0.040(2) Uani 1 1 d . . . . .
C60 C 0.7799(6) 0.3170(6) 0.3458(3) 0.048(3) Uani 1 1 d . . . . .
H60 H 0.815270 0.280609 0.341994 0.058 Uiso 1 1 calc R . . . .
C61 C 0.7511(5) 0.3275(5) 0.3770(3) 0.041(2) Uani 1 1 d . . . . .
C62 C 0.6989(5) 0.3810(5) 0.3824(2) 0.034(2) Uani 1 1 d . . . . .
H62 H 0.680119 0.386924 0.403846 0.040 Uiso 1 1 calc R . . . .
C63 C 0.7901(7) 0.3531(6) 0.2875(3) 0.052(3) Uani 1 1 d . . . . .
C64 C 0.7779(6) 0.2818(6) 0.4054(3) 0.049(3) Uani 1 1 d . . . . .
C65 C 0.6663(5) 0.5660(5) 0.3659(2) 0.032(2) Uani 1 1 d . . . . .
C66 C 0.7040(5) 0.5800(6) 0.3948(3) 0.039(2) Uani 1 1 d . . . . .
H66 H 0.698087 0.548113 0.412817 0.046 Uiso 1 1 calc R . . . .
C67 C 0.7506(6) 0.6398(7) 0.3980(3) 0.049(3) Uani 1 1 d . . . . .
C68 C 0.7627(5) 0.6866(5) 0.3720(3) 0.045(3) Uani 1 1 d . . . . .
H68 H 0.795204 0.726202 0.374210 0.054 Uiso 1 1 calc R . . . .
C69 C 0.7266(5) 0.6747(6) 0.3431(3) 0.044(2) Uani 1 1 d . . . . .
C70 C 0.6798(5) 0.6153(5) 0.3400(3) 0.037(2) Uani 1 1 d . . . . .
H70 H 0.655992 0.607720 0.319687 0.044 Uiso 1 1 calc R . . . .
C71 C 0.7898(9) 0.6480(8) 0.4288(4) 0.090(5) Uani 1 1 d D U . . .
C72 C 0.7365(7) 0.7265(7) 0.3155(3) 0.062(4) Uani 1 1 d . . . . .
F1 F 0.5315(7) 0.6303(7) 0.4758(3) 0.161(6) Uani 1 1 d . . . . .
F2 F 0.4327(9) 0.5856(6) 0.4855(3) 0.179(7) Uani 1 1 d . . . . .
F3 F 0.4489(6) 0.6497(5) 0.4442(2) 0.110(4) Uani 1 1 d . . . . .
F4 F 0.4107(12) 0.3333(8) 0.4626(5) 0.109(7) Uani 0.72(3) 1 d . U P A 1
F5 F 0.5097(9) 0.2880(9) 0.4493(7) 0.122(8) Uani 0.72(3) 1 d . U P A 1
F6 F 0.4303(12) 0.3012(9) 0.4136(4) 0.103(7) Uani 0.72(3) 1 d . U P A 1
F7 F 0.4206(4) 0.6778(3) 0.32620(16) 0.0601(18) Uani 1 1 d . . . . .
F8 F 0.3497(4) 0.6253(4) 0.2922(2) 0.088(3) Uani 1 1 d . . . . .
F9 F 0.4501(5) 0.6726(4) 0.2758(2) 0.092(3) Uani 1 1 d . . . . .
F10 F 0.3849(11) 0.3738(12) 0.2647(6) 0.112(10) Uani 0.55(3) 1 d . U P B 1
F11 F 0.4933(12) 0.3551(11) 0.2527(5) 0.105(10) Uani 0.55(3) 1 d . U P B 1
F12 F 0.4528(16) 0.3120(10) 0.2962(5) 0.093(9) Uani 0.55(3) 1 d . U P B 1
F13 F 0.7271(8) 0.2375(9) 0.4162(4) 0.086(6) Uani 0.72(2) 1 d . U P C 1
F14 F 0.7992(13) 0.3221(7) 0.4289(4) 0.095(7) Uani 0.72(2) 1 d . U P C 1
F15 F 0.8335(9) 0.2399(10) 0.3970(3) 0.099(7) Uani 0.72(2) 1 d . U P C 1
F16 F 0.7932(5) 0.2851(4) 0.27745(19) 0.087(3) Uani 1 1 d . . . . .
F17 F 0.8596(5) 0.3736(6) 0.2876(2) 0.126(4) Uani 1 1 d . . . . .
F18 F 0.7613(6) 0.3916(6) 0.2650(2) 0.137(5) Uani 1 1 d . . . . .
F19 F 0.7537(10) 0.6289(12) 0.4558(4) 0.097(7) Uani 0.630(18) 1 d D U P D 1
F20 F 0.8517(9) 0.6011(10) 0.4291(4) 0.122(7) Uani 0.630(18) 1 d D U P D 1
F21 F 0.8168(13) 0.7128(10) 0.4338(6) 0.108(8) Uani 0.630(18) 1 d D U P D 1
F22 F 0.8005(6) 0.7551(7) 0.3144(3) 0.152(5) Uani 1 1 d . . . . .
F23 F 0.7252(6) 0.6987(4) 0.28650(19) 0.096(3) Uani 1 1 d . . . . .
F24 F 0.6918(6) 0.7823(5) 0.3173(2) 0.123(4) Uani 1 1 d . . . . .
C1 C 0.1403(5) 0.4437(6) 0.4110(2) 0.040(2) Uani 1 1 d . . . . .
C2 C 0.1712(5) 0.5002(6) 0.4283(2) 0.046(3) Uani 1 1 d . . . . .
H2 H 0.161823 0.548935 0.422109 0.055 Uiso 1 1 calc R . . . .
C3 C 0.2161(7) 0.4854(8) 0.4547(3) 0.061(3) Uani 1 1 d . . . . .
H3 H 0.240141 0.523840 0.465722 0.074 Uiso 1 1 calc R . . . .
C4 C 0.2259(7) 0.4152(10) 0.4650(3) 0.076(4) Uani 1 1 d . . . . .
H4 H 0.256143 0.405388 0.483279 0.092 Uiso 1 1 calc R . . . .
C5 C 0.1920(7) 0.3585(8) 0.4488(3) 0.067(4) Uani 1 1 d . . . . .
H5 H 0.198150 0.310240 0.456379 0.080 Uiso 1 1 calc R . . . .
C6 C 0.1491(6) 0.3720(7) 0.4216(3) 0.049(3) Uani 1 1 d . . . . .
C7 C 0.1103(7) 0.3114(7) 0.4040(3) 0.062(3) Uani 1 1 d . . . . .
H7A H 0.103667 0.269458 0.418797 0.074 Uiso 1 1 calc R . . . .
H7B H 0.138807 0.295447 0.384789 0.074 Uiso 1 1 calc R . . . .
C8 C 0.0368(6) 0.3407(5) 0.3931(3) 0.047(3) Uani 1 1 d . . . . .
H8A H 0.009529 0.358824 0.412267 0.057 Uiso 1 1 calc R . . . .
H8B H 0.008188 0.301558 0.382732 0.057 Uiso 1 1 calc R . . . .
C9 C 0.0487(5) 0.4023(5) 0.3686(2) 0.038(2) Uani 1 1 d . . . . .
H9 H 0.070569 0.380719 0.348466 0.045 Uiso 1 1 calc R . . . .
C10 C -0.0199(5) 0.4416(5) 0.3583(2) 0.038(2) Uani 1 1 d . . . . .
C11 C -0.0815(6) 0.4403(6) 0.3777(3) 0.049(3) Uani 1 1 d . . . . .
H11 H -0.083298 0.411676 0.396937 0.059 Uiso 1 1 calc R . . . .
C12 C -0.1412(6) 0.4824(7) 0.3681(3) 0.059(3) Uani 1 1 d . . . . .
H12 H -0.183700 0.483435 0.381200 0.071 Uiso 1 1 calc R . . . .
C13 C -0.1380(5) 0.5219(6) 0.3398(3) 0.053(3) Uani 1 1 d . . . . .
H13 H -0.178642 0.549478 0.332837 0.064 Uiso 1 1 calc R . . . .
C14 C -0.0739(5) 0.5215(5) 0.3209(2) 0.043(2) Uani 1 1 d . . . . .
C15 C -0.0701(5) 0.5678(6) 0.2918(3) 0.045(3) Uani 1 1 d . . . . .
C16 C -0.1247(7) 0.5659(7) 0.2684(3) 0.071(4) Uani 1 1 d . . . . .
H16 H -0.163947 0.533086 0.270958 0.085 Uiso 1 1 calc R . . . .
C17 C -0.1229(9) 0.6115(9) 0.2410(4) 0.093(5) Uani 1 1 d . . . . .
H17 H -0.160116 0.609008 0.225029 0.112 Uiso 1 1 calc R . . . .
C18 C -0.0665(8) 0.6602(9) 0.2375(4) 0.087(5) Uani 1 1 d . . . . .
H18 H -0.064155 0.690467 0.218727 0.104 Uiso 1 1 calc R . . . .
C19 C -0.0136(8) 0.6646(8) 0.2612(4) 0.078(4) Uani 1 1 d . . . . .
H19 H 0.023526 0.699958 0.259295 0.093 Uiso 1 1 calc R . . . .
C20 C -0.0137(7) 0.6181(6) 0.2879(3) 0.056(3) Uani 1 1 d . . . . .
H20 H 0.024342 0.620373 0.303517 0.067 Uiso 1 1 calc R . . . .
C21 C 0.1005(5) 0.6081(5) 0.3632(2) 0.033(2) Uani 1 1 d . . . . .
C22 C 0.0434(5) 0.6182(5) 0.3853(2) 0.040(2) Uani 1 1 d . . . . .
H22 H 0.026437 0.578381 0.397846 0.048 Uiso 1 1 calc R . . . .
C23 C 0.0113(7) 0.6854(6) 0.3890(3) 0.053(3) Uani 1 1 d . . . . .
H23 H -0.026920 0.691521 0.404284 0.064 Uiso 1 1 calc R . . . .
C24 C 0.0347(7) 0.7441(6) 0.3703(3) 0.054(3) Uani 1 1 d . . . . .
H24 H 0.012029 0.790087 0.372388 0.065 Uiso 1 1 calc R . . . .
C25 C 0.0923(7) 0.7342(5) 0.3485(3) 0.052(3) Uani 1 1 d . . . . .
H25 H 0.109728 0.774237 0.336217 0.063 Uiso 1 1 calc R . . . .
C26 C 0.1239(5) 0.6676(5) 0.3446(3) 0.040(2) Uani 1 1 d . . . . .
H26 H 0.161957 0.661695 0.329200 0.048 Uiso 1 1 calc R . . . .
C27 C 0.2305(5) 0.5184(6) 0.3598(2) 0.036(2) Uani 1 1 d . . . . .
C28 C 0.2682(5) 0.5787(6) 0.3704(3) 0.043(2) Uani 1 1 d . . . . .
H28 H 0.244246 0.624055 0.372080 0.051 Uiso 1 1 calc R . . . .
C29 C 0.3402(6) 0.5733(7) 0.3786(3) 0.053(3) Uani 1 1 d . . . . .
H29 H 0.365536 0.614983 0.385938 0.064 Uiso 1 1 calc R . . . .
C30 C 0.3761(6) 0.5078(7) 0.3762(3) 0.056(3) Uani 1 1 d . . . . .
H30 H 0.426110 0.504411 0.381548 0.067 Uiso 1 1 calc R . . . .
C31 C 0.3386(6) 0.4477(7) 0.3661(3) 0.046(3) Uani 1 1 d . . . . .
H31 H 0.363232 0.402641 0.364474 0.056 Uiso 1 1 calc R . . . .
C32 C 0.2654(5) 0.4510(6) 0.3583(3) 0.040(2) Uani 1 1 d . . . . .
H32 H 0.239633 0.408626 0.352029 0.048 Uiso 1 1 calc R . . . .
C33 C 0.1651(6) 0.5217(7) 0.2712(3) 0.053(3) Uani 1 1 d . . . . .
H33 H 0.192408 0.564283 0.279938 0.064 Uiso 1 1 calc R . . . .
C34 C 0.1896(6) 0.4550(7) 0.2827(2) 0.049(3) Uani 1 1 d . . . . .
H34 H 0.230510 0.458941 0.298665 0.059 Uiso 1 1 calc R . . . .
C35 C 0.1905(6) 0.3856(7) 0.2629(3) 0.060(3) Uani 1 1 d . . . . .
H35A H 0.233688 0.356752 0.268959 0.072 Uiso 1 1 calc R . . . .
H35B H 0.194393 0.397733 0.239344 0.072 Uiso 1 1 calc R . . . .
C36 C 0.1218(7) 0.3399(7) 0.2686(3) 0.069(4) Uani 1 1 d . . . . .
H36A H 0.113760 0.308464 0.249315 0.083 Uiso 1 1 calc R . . . .
H36B H 0.129627 0.308162 0.287778 0.083 Uiso 1 1 calc R . . . .
C37 C 0.0551(6) 0.3848(6) 0.2743(3) 0.049(3) Uani 1 1 d . . . . .
H37 H 0.013386 0.356632 0.283302 0.059 Uiso 1 1 calc R . . . .
C38 C 0.0344(6) 0.4455(6) 0.2559(2) 0.051(3) Uani 1 1 d . . . . .
H38 H -0.019125 0.453209 0.254444 0.062 Uiso 1 1 calc R . . . .
C39 C 0.0770(8) 0.4764(8) 0.2274(3) 0.072(4) Uani 1 1 d . . . . .
H39A H 0.042830 0.498246 0.211540 0.087 Uiso 1 1 calc R . . . .
H39B H 0.102585 0.436337 0.216107 0.087 Uiso 1 1 calc R . . . .
C40 C 0.1325(8) 0.5337(8) 0.2376(3) 0.068(4) Uani 1 1 d . . . . .
H40A H 0.172150 0.534499 0.221314 0.082 Uiso 1 1 calc R . . . .
H40B H 0.108854 0.581773 0.237286 0.082 Uiso 1 1 calc R . . . .
Ir1 Ir 0.08428(2) 0.48037(2) 0.30371(2) 0.03403(9) Uani 1 1 d . . . . .
N1 N 0.1007(4) 0.4580(4) 0.38132(18) 0.0334(17) Uani 1 1 d . . . . .
N2 N -0.0158(4) 0.4802(4) 0.33014(18) 0.0361(17) Uani 1 1 d . . . . .
P1 P 0.13301(12) 0.51753(14) 0.35242(6) 0.0289(5) Uani 1 1 d . . . . .
F6A F 0.488(2) 0.2790(12) 0.4215(8) 0.062(12) Uani 0.28(3) 1 d . U P A 2
F5A F 0.483(3) 0.308(2) 0.4694(9) 0.093(14) Uani 0.28(3) 1 d . U P A 2
F4A F 0.3895(16) 0.3292(18) 0.4390(13) 0.077(13) Uani 0.28(3) 1 d . U P A 2
F11A F 0.441180 0.3765(12) 0.2462(5) 0.096(10) Uani 0.45(3) 1 d . U P B 2
F12A F 0.4914(14) 0.3139(14) 0.2818(8) 0.093(11) Uani 0.45(3) 1 d . U P B 2
F10A F 0.3825(13) 0.3482(13) 0.2882(6) 0.084(9) Uani 0.45(3) 1 d . U P B 2
F14A F 0.8451(16) 0.293(2) 0.4146(10) 0.077(12) Uani 0.28(2) 1 d . U P C 2
F13A F 0.748(2) 0.299(2) 0.4381(8) 0.084(13) Uani 0.28(2) 1 d . U P C 2
F15A F 0.767(3) 0.2179(15) 0.4030(10) 0.077(12) Uani 0.28(2) 1 d . U P C 2
F20A F 0.7892(18) 0.5981(13) 0.4513(7) 0.085(9) Uani 0.370(18) 1 d D U P D 2
F19A F 0.7460(18) 0.697(2) 0.4487(7) 0.140(11) Uani 0.370(18) 1 d D U P D 2
F21A F 0.8469(15) 0.691(2) 0.4308(12) 0.094(10) Uani 0.370(18) 1 d D U P D 2

loop_
_atom_site_aniso_label
_atom_site_aniso_U_11
_atom_site_aniso_U_22
_atom_site_aniso_U_33
_atom_site_aniso_U_23
_atom_site_aniso_U_13
_atom_site_aniso_U_12
B1 0.023(5) 0.028(5) 0.041(6) 0.003(5) -0.006(4) -0.004(4)
C41 0.017(4) 0.032(5) 0.047(6) -0.004(5) -0.007(4) 0.003(4)
C42 0.031(5) 0.034(5) 0.045(6) 0.003(4) -0.006(4) -0.001(4)
C43 0.051(6) 0.037(5) 0.041(6) -0.002(5) 0.000(5) 0.006(5)
C44 0.045(6) 0.052(7) 0.048(6) 0.012(5) 0.013(5) 0.002(5)
C45 0.034(5) 0.040(6) 0.050(6) 0.004(5) -0.003(5) -0.008(5)
C46 0.023(4) 0.035(5) 0.048(6) 0.000(5) -0.003(4) -0.002(4)
C47 0.089(10) 0.060(8) 0.058(8) -0.017(7) 0.022(8) 0.009(8)
C48 0.050(7) 0.048(7) 0.075(10) 0.011(7) 0.007(7) -0.007(6)
C49 0.022(4) 0.029(5) 0.039(5) -0.002(4) 0.002(4) 0.006(4)
C50 0.033(5) 0.033(5) 0.042(5) -0.006(4) -0.005(5) 0.002(4)
C51 0.036(5) 0.038(5) 0.041(6) -0.006(5) -0.002(5) 0.008(4)
C52 0.033(5) 0.042(6) 0.044(6) -0.008(4) -0.002(4) 0.009(4)
C53 0.041(6) 0.037(5) 0.037(6) -0.008(4) -0.009(5) 0.001(5)
C54 0.029(5) 0.031(5) 0.054(6) 0.005(4) 0.006(5) 0.006(4)
C55 0.058(7) 0.038(5) 0.055(7) -0.008(5) -0.020(6) 0.008(5)
C56 0.047(7) 0.053(8) 0.067(9) -0.005(7) -0.014(6) 0.008(6)
C57 0.022(4) 0.035(5) 0.040(5) 0.002(4) -0.006(4) -0.003(4)
C58 0.030(5) 0.034(5) 0.048(6) -0.001(5) -0.001(4) 0.004(4)
C59 0.025(5) 0.039(6) 0.057(6) -0.005(5) 0.002(5) 0.003(4)
C60 0.038(6) 0.038(6) 0.069(8) 0.002(6) -0.005(6) 0.000(5)
C61 0.036(6) 0.030(5) 0.058(7) 0.008(5) -0.005(5) -0.001(4)
C62 0.028(5) 0.033(5) 0.039(6) 0.000(4) -0.003(4) 0.000(4)
C63 0.048(7) 0.045(7) 0.062(7) 0.003(6) 0.011(6) 0.013(5)
C64 0.046(7) 0.030(6) 0.073(9) 0.004(6) -0.010(6) 0.012(5)
C65 0.022(4) 0.032(5) 0.043(6) 0.000(4) 0.000(4) 0.006(4)
C66 0.029(5) 0.036(5) 0.051(6) 0.011(5) -0.009(4) -0.008(4)
C67 0.033(6) 0.059(7) 0.056(7) 0.003(6) -0.014(5) -0.011(5)
C68 0.035(6) 0.036(6) 0.062(7) 0.014(5) -0.004(5) -0.017(5)
C69 0.034(5) 0.036(6) 0.063(7) 0.011(5) 0.005(5) -0.002(4)
C70 0.031(5) 0.036(5) 0.043(6) 0.005(5) -0.006(4) 0.002(4)
C71 0.088(9) 0.093(9) 0.089(9) 0.007(8) -0.019(8) -0.031(8)
C72 0.068(9) 0.048(7) 0.071(9) 0.023(7) 0.003(7) -0.013(7)
F1 0.151(11) 0.148(10) 0.185(12) -0.125(10) -0.051(10) 0.032(9)
F2 0.309(18) 0.075(6) 0.154(9) -0.016(7) 0.172(11) 0.016(9)
F3 0.172(10) 0.073(5) 0.085(6) -0.019(5) 0.003(7) 0.062(6)
F4 0.133(15) 0.077(9) 0.118(13) 0.029(9) 0.058(12) -0.026(9)
F5 0.100(11) 0.071(10) 0.19(2) 0.060(13) -0.026(13) -0.007(8)
F6 0.133(15) 0.073(9) 0.103(10) 0.017(7) -0.007(10) -0.066(10)
F7 0.065(4) 0.045(4) 0.070(4) -0.018(3) -0.027(4) 0.022(3)
F8 0.062(5) 0.073(5) 0.129(7) -0.032(5) -0.050(5) 0.035(4)
F9 0.142(9) 0.061(5) 0.072(5) 0.022(4) 0.005(5) 0.038(5)
F10 0.081(13) 0.103(14) 0.15(2) -0.059(15) -0.064(15) 0.019(11)
F11 0.113(17) 0.099(14) 0.101(16) -0.058(12) 0.043(12) -0.036(12)
F12 0.16(2) 0.040(9) 0.082(13) 0.004(8) -0.017(12) -0.038(12)
F13 0.073(9) 0.095(11) 0.091(10) 0.053(9) -0.008(7) -0.015(8)
F14 0.157(16) 0.049(7) 0.077(10) -0.008(6) -0.075(11) 0.014(9)
F15 0.105(11) 0.112(13) 0.081(9) 0.029(8) 0.008(8) 0.082(10)
F16 0.123(7) 0.060(5) 0.077(5) -0.019(4) 0.049(5) -0.019(5)
F17 0.090(7) 0.167(10) 0.120(8) -0.064(7) 0.061(6) -0.060(7)
F18 0.174(10) 0.166(10) 0.069(6) 0.031(6) 0.048(6) 0.124(9)
F19 0.101(12) 0.126(15) 0.065(9) 0.016(10) -0.030(9) -0.056(11)
F20 0.106(11) 0.145(13) 0.116(11) -0.003(10) -0.079(9) 0.008(10)
F21 0.127(15) 0.101(12) 0.096(12) -0.001(10) -0.048(13) -0.080(12)
F22 0.109(8) 0.198(12) 0.150(9) 0.116(9) -0.033(7) -0.089(8)
F23 0.161(9) 0.068(5) 0.059(5) 0.013(4) 0.014(5) -0.021(6)
F24 0.191(11) 0.071(6) 0.106(7) 0.050(5) 0.029(7) 0.046(7)
C1 0.038(5) 0.050(6) 0.033(5) -0.001(5) 0.004(4) 0.012(5)
C2 0.040(6) 0.059(8) 0.037(6) 0.001(5) 0.004(5) 0.010(5)
C3 0.061(7) 0.089(10) 0.034(6) -0.011(6) -0.010(5) 0.019(7)
C4 0.068(9) 0.119(13) 0.043(7) 0.009(8) -0.009(6) 0.041(10)
C5 0.071(9) 0.084(10) 0.044(7) 0.011(7) -0.006(7) 0.026(7)
C6 0.044(6) 0.062(7) 0.042(6) 0.015(6) 0.011(5) 0.023(6)
C7 0.067(8) 0.052(7) 0.066(8) 0.017(6) 0.000(6) 0.018(6)
C8 0.042(6) 0.036(6) 0.063(7) 0.014(5) 0.010(5) -0.007(5)
C9 0.035(5) 0.030(5) 0.048(6) 0.003(4) 0.002(4) -0.002(4)
C10 0.023(4) 0.033(5) 0.058(6) -0.001(4) -0.006(5) 0.000(4)
C11 0.026(5) 0.047(6) 0.074(8) 0.007(5) -0.003(5) 0.000(5)
C12 0.026(5) 0.051(7) 0.099(10) 0.001(7) 0.009(6) -0.003(5)
C13 0.021(5) 0.044(6) 0.094(9) 0.004(7) -0.013(5) 0.003(5)
C14 0.027(5) 0.037(5) 0.064(6) 0.003(5) -0.008(4) -0.001(4)
C15 0.025(5) 0.043(6) 0.068(7) 0.005(5) -0.009(5) 0.005(4)
C16 0.048(7) 0.056(8) 0.108(11) 0.018(7) -0.036(7) -0.010(6)
C17 0.092(12) 0.095(12) 0.094(12) 0.039(10) -0.053(10) -0.012(9)
C18 0.074(10) 0.093(11) 0.094(11) 0.044(9) -0.024(9) 0.006(9)
C19 0.067(9) 0.073(9) 0.094(11) 0.023(8) -0.023(9) -0.010(8)
C20 0.044(6) 0.053(7) 0.071(8) 0.010(6) -0.014(6) 0.012(5)
C21 0.030(5) 0.031(5) 0.037(5) -0.006(4) 0.001(4) 0.006(4)
C22 0.043(6) 0.036(5) 0.040(5) -0.001(4) 0.001(4) 0.008(4)
C23 0.050(7) 0.052(7) 0.058(7) -0.012(6) 0.013(6) 0.016(6)
C24 0.058(8) 0.031(5) 0.073(8) -0.010(6) -0.002(6) 0.009(5)
C25 0.054(7) 0.027(5) 0.077(8) 0.010(5) -0.004(6) 0.005(5)
C26 0.032(5) 0.040(6) 0.049(6) 0.001(5) 0.003(5) 0.006(4)
C27 0.023(4) 0.049(6) 0.036(5) -0.003(5) -0.008(4) -0.005(5)
C28 0.029(5) 0.039(6) 0.060(7) -0.005(5) -0.005(5) 0.001(5)
C29 0.039(6) 0.054(7) 0.067(8) -0.001(6) -0.007(5) -0.007(6)
C30 0.031(5) 0.075(9) 0.062(7) 0.007(6) -0.010(5) -0.005(6)
C31 0.035(6) 0.057(7) 0.047(6) 0.012(5) 0.010(5) 0.024(5)
C32 0.029(5) 0.041(6) 0.051(6) -0.006(5) 0.003(5) 0.003(4)
C33 0.058(7) 0.064(8) 0.038(6) -0.008(6) 0.020(5) -0.006(6)
C34 0.038(6) 0.078(9) 0.032(6) -0.008(5) 0.002(5) -0.001(6)
C35 0.053(7) 0.080(9) 0.047(7) -0.008(6) -0.007(6) 0.024(7)
C36 0.070(9) 0.065(9) 0.071(9) -0.024(7) -0.015(7) 0.015(7)
C37 0.050(7) 0.045(6) 0.053(7) -0.002(5) -0.015(5) -0.002(5)
C38 0.052(7) 0.059(7) 0.044(6) -0.022(5) -0.023(5) 0.009(5)
C39 0.097(10) 0.084(10) 0.036(6) 0.003(6) -0.014(7) 0.011(9)
C40 0.080(10) 0.070(9) 0.053(7) 0.005(7) 0.016(7) -0.006(7)
Ir1 0.03078(18) 0.0354(2) 0.03588(17) -0.00140(17) -0.00294(17) -0.00145(16)
N1 0.028(4) 0.036(4) 0.036(4) 0.002(3) 0.000(3) -0.001(3)
N2 0.030(4) 0.029(4) 0.049(5) 0.001(4) -0.010(4) -0.002(4)
P1 0.0243(11) 0.0285(12) 0.0337(12) -0.0016(11) -0.0012(9) 0.0041(10)
F6A 0.10(2) 0.016(10) 0.071(18) 0.004(11) 0.037(16) -0.015(13)
F5A 0.14(3) 0.067(19) 0.08(2) 0.020(16) 0.001(19) -0.011(19)
F4A 0.039(14) 0.064(17) 0.13(3) 0.013(18) 0.015(17) -0.009(12)
F11A 0.17(2) 0.069(13) 0.054(12) -0.017(9) -0.017(14) -0.036(16)
F12A 0.085(16) 0.064(13) 0.13(2) -0.044(15) -0.039(14) 0.015(12)
F10A 0.081(15) 0.077(14) 0.093(16) -0.030(12) 0.013(12) -0.050(12)
F14A 0.046(15) 0.09(2) 0.10(2) 0.041(18) -0.014(14) 0.001(14)
F13A 0.09(2) 0.09(2) 0.068(18) 0.030(15) 0.014(16) 0.045(17)
F15A 0.10(2) 0.036(14) 0.09(2) 0.012(13) -0.052(18) -0.012(15)
F20A 0.108(18) 0.063(13) 0.082(14) 0.032(12) -0.051(14) -0.045(12)
F19A 0.136(18) 0.18(2) 0.106(16) -0.005(17) -0.058(15) -0.003(17)
F21A 0.066(15) 0.118(19) 0.096(16) 0.010(15) -0.017(14) -0.042(14)

loop_
_atom_type_symbol
_atom_type_description
_atom_type_scat_dispersion_real
_atom_type_scat_dispersion_imag
_atom_type_scat_source
C C 0.0033 0.0016 'International Tables Vol C Tables 4.2.6.8 and 6.1.1.4'
H H 0.0000 0.0000 'International Tables Vol C Tables 4.2.6.8 and 6.1.1.4'
B B 0.0013 0.0007 'International Tables Vol C Tables 4.2.6.8 and 6.1.1.4'
F F 0.0171 0.0103 'International Tables Vol C Tables 4.2.6.8 and 6.1.1.4'
Ir Ir -1.4442 7.9887 'International Tables Vol C Tables 4.2.6.8 and 6.1.1.4'
N N 0.0061 0.0033 'International Tables Vol C Tables 4.2.6.8 and 6.1.1.4'
P P 0.1023 0.0942 'International Tables Vol C Tables 4.2.6.8 and 6.1.1.4'

loop_
_geom_angle_atom_site_label_1
_geom_angle_atom_site_label_2
_geom_angle_atom_site_label_3
_geom_angle
C41 B1 C65 109.9(8)
C49 B1 C41 104.8(7)
C49 B1 C65 113.1(8)
C57 B1 C41 112.7(8)
C57 B1 C49 112.0(8)
C57 B1 C65 104.4(7)
C42 C41 B1 123.2(8)
C42 C41 C46 115.5(8)
C46 C41 B1 120.8(8)
C41 C42 H42 118.7
C41 C42 C43 122.7(9)
C43 C42 H42 118.7
C42 C43 C47 118.6(10)
C44 C43 C42 120.4(9)
C44 C43 C47 120.9(10)
C43 C44 H44 120.6
C43 C44 C45 118.8(9)
C45 C44 H44 120.6
C44 C45 C48 119.8(10)
C46 C45 C44 120.5(9)
C46 C45 C48 119.7(10)
C41 C46 H46 118.9
C45 C46 C41 122.1(9)
C45 C46 H46 118.9
F1 C47 C43 112.3(13)
F2 C47 C43 114.2(12)
F2 C47 F1 103.7(14)
F2 C47 F3 108.9(14)
F3 C47 C43 114.2(11)
F3 C47 F1 102.2(13)
F4 C48 C45 113.8(12)
F5 C48 C45 112.8(11)
F5 C48 F4 104.7(16)
F5 C48 F6 105.1(16)
F6 C48 C45 113.1(12)
F6 C48 F4 106.5(14)
F6A C48 C45 115.1(14)
F6A C48 F5A 97(2)
F5A C48 C45 112(2)
F4A C48 C45 114.7(19)
F4A C48 F6A 110(3)
F4A C48 F5A 107(3)
C50 C49 B1 121.1(8)
C54 C49 B1 122.1(8)
C54 C49 C50 116.1(8)
C49 C50 H50 119.0
C49 C50 C51 122.0(9)
C51 C50 H50 119.0
C50 C51 C55 119.8(9)
C52 C51 C50 120.5(9)
C52 C51 C55 119.8(9)
C51 C52 H52 120.7
C51 C52 C53 118.5(9)
C53 C52 H52 120.7
C52 C53 C56 119.0(9)
C54 C53 C52 120.2(9)
C54 C53 C56 120.9(9)
C49 C54 H54 118.6
C53 C54 C49 122.8(9)
C53 C54 H54 118.6
F7 C55 C51 112.5(9)
F8 C55 C51 112.8(9)
F8 C55 F7 105.9(10)
F9 C55 C51 112.0(10)
F9 C55 F7 105.3(9)
F9 C55 F8 107.7(10)
F10 C56 C53 114.5(13)
F10 C56 F11 104.8(18)
F10 C56 F12 109.0(19)
F11 C56 C53 110.9(13)
F12 C56 C53 112.7(13)
F12 C56 F11 104.1(17)
F11A C56 C53 115.3(14)
F11A C56 F12A 105.7(19)
F11A C56 F10A 103.7(16)
F12A C56 C53 114.9(14)
F12A C56 F10A 105(2)
F10A C56 C53 110.9(13)
C58 C57 B1 120.4(8)
C62 C57 B1 124.2(9)
C62 C57 C58 115.4(9)
C57 C58 H58 118.7
C59 C58 C57 122.5(9)
C59 C58 H58 118.7
C58 C59 C63 121.0(10)
C60 C59 C58 120.4(10)
C60 C59 C63 118.5(10)
C59 C60 H60 120.7
C59 C60 C61 118.7(10)
C61 C60 H60 120.7
C60 C61 C62 120.2(10)
C60 C61 C64 119.9(10)
C62 C61 C64 119.9(10)
C57 C62 H62 118.6
C61 C62 C57 122.9(10)
C61 C62 H62 118.6
F16 C63 C59 113.2(10)
F16 C63 F17 103.2(10)
F17 C63 C59 112.1(10)
F18 C63 C59 114.6(10)
F18 C63 F16 108.8(11)
F18 C63 F17 104.0(11)
F13 C64 C61 111.7(10)
F13 C64 F15 105.9(13)
F14 C64 C61 110.6(10)
F14 C64 F13 108.9(15)
F14 C64 F15 107.2(14)
F15 C64 C61 112.2(11)
F14A C64 C61 116.2(16)
F14A C64 F13A 94(2)
F13A C64 C61 116.4(14)
F15A C64 C61 115.7(18)
F15A C64 F14A 109(2)
F15A C64 F13A 103(3)
C66 C65 B1 119.6(9)
C66 C65 C70 115.2(9)
C70 C65 B1 125.1(9)
C65 C66 H66 119.0
C65 C66 C67 122.1(10)
C67 C66 H66 119.0
C66 C67 C71 117.7(11)
C68 C67 C66 121.1(10)
C68 C67 C71 121.0(11)
C67 C68 H68 120.6
C69 C68 C67 118.7(9)
C69 C68 H68 120.6
C68 C69 C70 120.0(10)
C68 C69 C72 119.3(10)
C70 C69 C72 120.7(11)
C65 C70 H70 118.5
C69 C70 C65 123.0(10)
C69 C70 H70 118.5
C67 C71 F19A 105.6(16)
F19 C71 C67 115.9(14)
F19 C71 F20 103.3(17)
F20 C71 C67 109.9(13)
F21 C71 C67 114.7(16)
F21 C71 F19 107.5(19)
F21 C71 F20 104.3(18)
F20A C71 C67 122.1(17)
F20A C71 F19A 92(2)
F20A C71 F21A 113(3)
F21A C71 C67 121(2)
F21A C71 F19A 92(3)
F22 C72 C69 113.6(11)
F22 C72 F23 105.9(13)
F22 C72 F24 104.7(12)
F23 C72 C69 114.5(11)
F23 C72 F24 104.9(12)
F24 C72 C69 112.4(11)
C2 C1 C6 120.4(10)
C2 C1 N1 120.2(9)
C6 C1 N1 119.4(9)
C1 C2 H2 120.2
C1 C2 C3 119.7(11)
C3 C2 H2 120.2
C2 C3 H3 119.9
C4 C3 C2 120.1(13)
C4 C3 H3 119.9
C3 C4 H4 119.8
C3 C4 C5 120.4(12)
C5 C4 H4 119.8
C4 C5 H5 119.9
C4 C5 C6 120.3(13)
C6 C5 H5 119.9
C1 C6 C7 119.8(9)
C5 C6 C1 119.0(12)
C5 C6 C7 121.3(11)
C6 C7 H7A 110.3
C6 C7 H7B 110.3
C6 C7 C8 107.3(9)
H7A C7 H7B 108.5
C8 C7 H7A 110.3
C8 C7 H7B 110.3
C7 C8 H8A 109.9
C7 C8 H8B 109.9
C7 C8 C9 109.1(8)
H8A C8 H8B 108.3
C9 C8 H8A 109.9
C9 C8 H8B 109.9
C8 C9 H9 107.4
C10 C9 C8 114.6(8)
C10 C9 H9 107.4
N1 C9 C8 112.0(8)
N1 C9 H9 107.4
N1 C9 C10 107.6(7)
C11 C10 C9 121.2(9)
N2 C10 C9 116.0(8)
N2 C10 C11 122.7(9)
C10 C11 H11 120.8
C10 C11 C12 118.5(11)
C12 C11 H11 120.8
C11 C12 H12 120.1
C13 C12 C11 119.7(10)
C13 C12 H12 120.1
C12 C13 H13 120.2
C12 C13 C14 119.7(9)
C14 C13 H13 120.2
C13 C14 C15 118.7(9)
N2 C14 C13 120.7(9)
N2 C14 C15 120.6(8)
C16 C15 C14 120.6(10)
C16 C15 C20 118.4(11)
C20 C15 C14 121.0(9)
C15 C16 H16 119.4
C15 C16 C17 121.1(13)
C17 C16 H16 119.4
C16 C17 H17 120.2
C18 C17 C16 119.5(13)
C18 C17 H17 120.2
C17 C18 H18 120.1
C19 C18 C17 119.8(13)
C19 C18 H18 120.1
C18 C19 H19 119.5
C18 C19 C20 121.0(14)
C20 C19 H19 119.5
C15 C20 H20 120.0
C19 C20 C15 120.0(11)
C19 C20 H20 120.0
C22 C21 C26 118.4(9)
C22 C21 P1 121.6(7)
C26 C21 P1 118.9(7)
C21 C22 H22 119.6
C23 C22 C21 120.8(10)
C23 C22 H22 119.6
C22 C23 H23 119.8
C22 C23 C24 120.3(10)
C24 C23 H23 119.8
C23 C24 H24 120.6
C23 C24 C25 118.8(10)
C25 C24 H24 120.6
C24 C25 H25 119.5
C26 C25 C24 121.0(11)
C26 C25 H25 119.5
C21 C26 H26 119.7
C25 C26 C21 120.5(10)
C25 C26 H26 119.7
C28 C27 C32 119.7(8)
C28 C27 P1 123.7(8)
C32 C27 P1 116.0(7)
C27 C28 H28 119.8
C29 C28 C27 120.4(10)
C29 C28 H28 119.8
C28 C29 H29 119.6
C28 C29 C30 120.7(11)
C30 C29 H29 119.6
C29 C30 H30 120.5
C31 C30 C29 119.1(10)
C31 C30 H30 120.5
C30 C31 H31 119.2
C30 C31 C32 121.7(10)
C32 C31 H31 119.2
C27 C32 H32 120.8
C31 C32 C27 118.4(10)
C31 C32 H32 120.8
C34 C33 H33 114.2
C34 C33 C40 124.4(11)
C34 C33 Ir1 72.6(7)
C40 C33 H33 114.2
C40 C33 Ir1 109.8(8)
Ir1 C33 H33 114.2
C33 C34 H34 113.7
C33 C34 C35 124.7(10)
C33 C34 Ir1 69.7(6)
C35 C34 H34 113.7
C35 C34 Ir1 113.7(8)
Ir1 C34 H34 113.7
C34 C35 H35A 109.2
C34 C35 H35B 109.2
C34 C35 C36 111.8(9)
H35A C35 H35B 107.9
C36 C35 H35A 109.2
C36 C35 H35B 109.2
C35 C36 H36A 108.9
C35 C36 H36B 108.9
H36A C36 H36B 107.7
C37 C36 C35 113.4(10)
C37 C36 H36A 108.9
C37 C36 H36B 108.9
C36 C37 H37 113.7
C36 C37 Ir1 109.0(8)
C38 C37 C36 125.6(12)
C38 C37 H37 113.7
C38 C37 Ir1 73.7(6)
Ir1 C37 H37 113.7
C37 C38 H38 114.5
C37 C38 C39 124.7(11)
C37 C38 Ir1 69.7(6)
C39 C38 H38 114.5
C39 C38 Ir1 110.3(7)
Ir1 C38 H38 114.5
C38 C39 H39A 108.9
C38 C39 H39B 108.9
C38 C39 C40 113.3(9)
H39A C39 H39B 107.7
C40 C39 H39A 108.9
C40 C39 H39B 108.9
C33 C40 C39 114.4(10)
C33 C40 H40A 108.7
C33 C40 H40B 108.7
C39 C40 H40A 108.7
C39 C40 H40B 108.7
H40A C40 H40B 107.6
C33 Ir1 C34 37.7(4)
C33 Ir1 C37 96.7(4)
C33 Ir1 C38 81.2(4)
C33 Ir1 N2 156.4(4)
C33 Ir1 P1 99.2(3)
C34 Ir1 C37 80.2(4)
C34 Ir1 C38 87.8(4)
C34 Ir1 P1 93.2(3)
C37 Ir1 C38 36.7(4)
C37 Ir1 P1 144.2(3)
C38 Ir1 P1 178.8(3)
N2 Ir1 C34 165.9(4)
N2 Ir1 C37 93.7(4)
N2 Ir1 C38 94.9(4)
N2 Ir1 P1 84.3(2)
C1 N1 C9 119.5(8)
C1 N1 P1 121.2(6)
C9 N1 P1 115.0(6)
C10 N2 C14 118.8(8)
C10 N2 Ir1 118.6(6)
C14 N2 Ir1 122.5(6)
C21 P1 Ir1 110.7(3)
C27 P1 C21 106.0(5)
C27 P1 Ir1 122.2(3)
N1 P1 C21 107.8(4)
N1 P1 C27 103.6(4)
N1 P1 Ir1 105.6(3)

loop_
_geom_bond_atom_site_label_1
_geom_bond_atom_site_label_2
_geom_bond_distance
B1 C41 1.655(14)
B1 C49 1.646(13)
B1 C57 1.638(14)
B1 C65 1.656(13)
C41 C42 1.393(13)
C41 C46 1.409(13)
C42 H42 0.9500
C42 C43 1.399(14)
C43 C44 1.368(14)
C43 C47 1.501(15)
C44 H44 0.9500
C44 C45 1.392(14)
C45 C46 1.387(13)
C45 C48 1.489(15)
C46 H46 0.9500
C47 F1 1.322(18)
C47 F2 1.273(16)
C47 F3 1.288(16)
C48 F4 1.327(18)
C48 F5 1.303(18)
C48 F6 1.320(18)
C48 F6A 1.33(3)
C48 F5A 1.39(4)
C48 F4A 1.31(3)
C49 C50 1.397(12)
C49 C54 1.394(12)
C50 H50 0.9500
C50 C51 1.408(13)
C51 C52 1.380(13)
C51 C55 1.502(13)
C52 H52 0.9500
C52 C53 1.399(13)
C53 C54 1.389(13)
C53 C56 1.500(15)
C54 H54 0.9500
C55 F7 1.349(12)
C55 F8 1.336(13)
C55 F9 1.332(14)
C56 F10 1.30(2)
C56 F11 1.33(2)
C56 F12 1.31(2)
C56 F11A 1.30(2)
C56 F12A 1.31(3)
C56 F10A 1.36(2)
C57 C58 1.412(13)
C57 C62 1.404(13)
C58 H58 0.9500
C58 C59 1.397(14)
C59 C60 1.394(15)
C59 C63 1.493(15)
C60 H60 0.9500
C60 C61 1.395(15)
C61 C62 1.397(14)
C61 C64 1.515(14)
C62 H62 0.9500
C63 F16 1.321(13)
C63 F17 1.338(14)
C63 F18 1.279(14)
C64 F13 1.321(17)
C64 F14 1.279(16)
C64 F15 1.330(16)
C64 F14A 1.31(3)
C64 F13A 1.48(3)
C64 F15A 1.20(3)
C65 C66 1.393(13)
C65 C70 1.419(13)
C66 H66 0.9500
C66 C67 1.406(14)
C67 C68 1.386(14)
C67 C71 1.460(17)
C68 H68 0.9500
C68 C69 1.377(14)
C69 C70 1.401(14)
C69 C72 1.489(15)
C70 H70 0.9500
C71 F19 1.338(18)
C71 F20 1.434(18)
C71 F21 1.311(19)
C71 F20A 1.30(2)
C71 F19A 1.47(2)
C71 F21A 1.32(2)
C72 F22 1.296(15)
C72 F23 1.306(15)
C72 F24 1.322(16)
C1 C2 1.383(14)
C1 C6 1.402(14)
C1 N1 1.441(11)
C2 H2 0.9500
C2 C3 1.389(14)
C3 H3 0.9500
C3 C4 1.37(2)
C4 H4 0.9500
C4 C5 1.39(2)
C5 H5 0.9500
C5 C6 1.387(15)
C6 C7 1.512(17)
C7 H7A 0.9900
C7 H7B 0.9900
C7 C8 1.527(15)
C8 H8A 0.9900
C8 H8B 0.9900
C8 C9 1.530(13)
C9 H9 1.0000
C9 C10 1.518(12)
C9 N1 1.499(11)
C10 C11 1.385(14)
C10 N2 1.356(11)
C11 H11 0.9500
C11 C12 1.404(15)
C12 H12 0.9500
C12 C13 1.370(16)
C13 H13 0.9500
C13 C14 1.410(14)
C14 C15 1.467(13)
C14 N2 1.370(12)
C15 C16 1.393(14)
C15 C20 1.403(15)
C16 H16 0.9500
C16 C17 1.398(18)
C17 H17 0.9500
C17 C18 1.38(2)
C18 H18 0.9500
C18 C19 1.379(18)
C19 H19 0.9500
C19 C20 1.386(16)
C20 H20 0.9500
C21 C22 1.400(13)
C21 C26 1.404(13)
C21 P1 1.830(9)
C22 H22 0.9500
C22 C23 1.382(14)
C23 H23 0.9500
C23 C24 1.395(16)
C24 H24 0.9500
C24 C25 1.399(16)
C25 H25 0.9500
C25 C26 1.369(13)
C26 H26 0.9500
C27 C28 1.383(14)
C27 C32 1.402(14)
C27 P1 1.824(9)
C28 H28 0.9500
C28 C29 1.373(14)
C29 H29 0.9500
C29 C30 1.383(17)
C30 H30 0.9500
C30 C31 1.371(16)
C31 H31 0.9500
C31 C32 1.390(14)
C32 H32 0.9500
C33 H33 1.0000
C33 C34 1.394(16)
C33 C40 1.513(16)
C33 Ir1 2.139(10)
C34 H34 1.0000
C34 C35 1.516(16)
C34 Ir1 2.177(11)
C35 H35A 0.9900
C35 H35B 0.9900
C35 C36 1.542(18)
C36 H36A 0.9900
C36 H36B 0.9900
C36 C37 1.501(15)
C37 H37 1.0000
C37 C38 1.403(14)
C37 Ir1 2.203(11)
C38 H38 1.0000
C38 C39 1.517(16)
C38 Ir1 2.254(9)
C39 H39A 0.9900
C39 H39B 0.9900
C39 C40 1.531(17)
C40 H40A 0.9900
C40 H40B 0.9900
Ir1 N2 2.140(8)
Ir1 P1 2.290(2)
N1 P1 1.721(8)

loop_
_geom_torsion_atom_site_label_1
_geom_torsion_atom_site_label_2
_geom_torsion_atom_site_label_3
_geom_torsion_atom_site_label_4
_geom_torsion
B1 C41 C42 C43 171.5(8)
B1 C41 C46 C45 -173.0(8)
B1 C49 C50 C51 -170.4(9)
B1 C49 C54 C53 171.2(9)
B1 C57 C58 C59 176.6(9)
B1 C57 C62 C61 -176.5(9)
B1 C65 C66 C67 177.2(9)
B1 C65 C70 C69 -176.5(9)
C41 B1 C49 C50 79.8(10)
C41 B1 C49 C54 -90.4(10)
C41 B1 C57 C58 161.9(8)
C41 B1 C57 C62 -21.8(12)
C41 B1 C65 C66 44.1(11)
C41 B1 C65 C70 -140.6(9)
C41 C42 C43 C44 0.6(15)
C41 C42 C43 C47 -178.3(11)
C42 C41 C46 C45 -1.3(13)
C42 C43 C44 C45 0.0(16)
C42 C43 C47 F1 -60.7(16)
C42 C43 C47 F2 -178.5(14)
C42 C43 C47 F3 55.1(18)
C43 C44 C45 C46 -1.2(16)
C43 C44 C45 C48 -179.8(11)
C44 C43 C47 F1 120.4(14)
C44 C43 C47 F2 3(2)
C44 C43 C47 F3 -123.7(14)
C44 C45 C46 C41 1.9(15)
C44 C45 C48 F4 5(2)
C44 C45 C48 F5 -114(2)
C44 C45 C48 F6 126.8(16)
C44 C45 C48 F6A -175(3)
C44 C45 C48 F5A -66(3)
C44 C45 C48 F4A 57(3)
C46 C41 C42 C43 0.1(13)
C46 C45 C48 F4 -173.7(16)
C46 C45 C48 F5 67(2)
C46 C45 C48 F6 -51.9(18)
C46 C45 C48 F6A 7(3)
C46 C45 C48 F5A 116(3)
C46 C45 C48 F4A -122(3)
C47 C43 C44 C45 178.8(11)
C48 C45 C46 C41 -179.5(10)
C49 B1 C41 C42 -93.4(10)
C49 B1 C41 C46 77.7(10)
C49 B1 C57 C58 44.0(11)
C49 B1 C57 C62 -139.6(9)
C49 B1 C65 C66 160.9(8)
C49 B1 C65 C70 -23.8(13)
C49 C50 C51 C52 -1.1(15)
C49 C50 C51 C55 179.7(10)
C50 C49 C54 C53 0.6(14)
C50 C51 C52 C53 1.1(15)
C50 C51 C55 F7 -30.9(15)
C50 C51 C55 F8 -150.7(10)
C50 C51 C55 F9 87.5(12)
C51 C52 C53 C54 -0.2(15)
C51 C52 C53 C56 179.8(10)
C52 C51 C55 F7 149.9(10)
C52 C51 C55 F8 30.1(16)
C52 C51 C55 F9 -91.7(12)
C52 C53 C54 C49 -0.6(15)
C52 C53 C56 F10 -17(2)
C52 C53 C56 F11 101.6(17)
C52 C53 C56 F12 -142.1(18)
C52 C53 C56 F11A 49.3(15)
C52 C53 C56 F12A 173(2)
C52 C53 C56 F10A -68(2)
C54 C49 C50 C51 0.3(14)
C54 C53 C56 F10 163.3(18)
C54 C53 C56 F11 -78.3(18)
C54 C53 C56 F12 38(2)
C54 C53 C56 F11A -130.6(11)
C54 C53 C56 F12A -7(3)
C54 C53 C56 F10A 112.0(18)
C55 C51 C52 C53 -179.7(10)
C56 C53 C54 C49 179.3(10)
C57 B1 C41 C42 144.6(8)
C57 B1 C41 C46 -44.4(11)
C57 B1 C49 C50 -157.7(9)
C57 B1 C49 C54 32.1(12)
C57 B1 C65 C66 -77.0(10)
C57 B1 C65 C70 98.2(10)
C57 C58 C59 C60 0.3(15)
C57 C58 C59 C63 -176.1(10)
C58 C57 C62 C61 0.0(14)
C58 C59 C60 C61 -0.4(15)
C58 C59 C63 F16 -134.0(11)
C58 C59 C63 F17 109.8(12)
C58 C59 C63 F18 -8.4(17)
C59 C60 C61 C62 0.3(15)
C59 C60 C61 C64 -178.2(10)
C60 C59 C63 F16 49.5(14)
C60 C59 C63 F17 -66.7(14)
C60 C59 C63 F18 175.1(12)
C60 C61 C62 C57 -0.1(15)
C60 C61 C64 F13 -112.5(15)
C60 C61 C64 F14 126.0(16)
C60 C61 C64 F15 6.3(18)
C60 C61 C64 F14A 68(3)
C60 C61 C64 F13A 176(3)
C60 C61 C64 F15A -63(3)
C62 C57 C58 C59 -0.1(14)
C62 C61 C64 F13 68.9(16)
C62 C61 C64 F14 -52.6(19)
C62 C61 C64 F15 -172.3(14)
C62 C61 C64 F14A -111(3)
C62 C61 C64 F13A -2(3)
C62 C61 C64 F15A 119(3)
C63 C59 C60 C61 176.2(10)
C64 C61 C62 C57 178.4(9)
C65 B1 C41 C42 28.5(11)
C65 B1 C41 C46 -160.4(8)
C65 B1 C49 C50 -40.0(12)
C65 B1 C49 C54 149.9(9)
C65 B1 C57 C58 -78.8(10)
C65 B1 C57 C62 97.6(10)
C65 C66 C67 C68 -1.9(17)
C65 C66 C67 C71 -177.6(12)
C66 C65 C70 C69 -1.0(14)
C66 C67 C68 C69 1.7(17)
C66 C67 C71 F19 -37(2)
C66 C67 C71 F20 80.0(16)
C66 C67 C71 F21 -162.9(18)
C66 C67 C71 F20A 8(3)
C66 C67 C71 F19A -95(2)
C66 C67 C71 F21A 163(3)
C67 C68 C69 C70 -1.2(16)
C67 C68 C69 C72 177.3(11)
C68 C67 C71 F19 147.6(17)
C68 C67 C71 F20 -95.7(16)
C68 C67 C71 F21 21(3)
C68 C67 C71 F20A -168(2)
C68 C67 C71 F19A 89(2)
C68 C67 C71 F21A -13(3)
C68 C69 C70 C65 0.9(16)
C68 C69 C72 F22 32.7(18)
C68 C69 C72 F23 154.5(12)
C68 C69 C72 F24 -85.9(14)
C70 C65 C66 C67 1.4(14)
C70 C69 C72 F22 -148.8(13)
C70 C69 C72 F23 -27.0(17)
C70 C69 C72 F24 92.6(15)
C71 C67 C68 C69 177.3(12)
C72 C69 C70 C65 -177.6(10)
C1 C2 C3 C4 -4.3(17)
C1 C6 C7 C8 -35.4(14)
C1 N1 P1 C21 -88.0(7)
C1 N1 P1 C27 24.0(8)
C1 N1 P1 Ir1 153.6(6)
C2 C1 C6 C5 -2.9(16)
C2 C1 C6 C7 175.4(10)
C2 C1 N1 C9 -160.9(9)
C2 C1 N1 P1 43.6(11)
C2 C3 C4 C5 0.9(19)
C3 C4 C5 C6 1.5(19)
C4 C5 C6 C1 -0.5(17)
C4 C5 C6 C7 -178.7(11)
C5 C6 C7 C8 142.9(11)
C6 C1 C2 C3 5.3(15)
C6 C1 N1 C9 21.2(13)
C6 C1 N1 P1 -134.4(8)
C6 C7 C8 C9 63.4(12)
C7 C8 C9 C10 -174.1(9)
C7 C8 C9 N1 -51.1(12)
C8 C9 C10 C11 22.3(13)
C8 C9 C10 N2 -160.6(9)
C8 C9 N1 C1 8.9(11)
C8 C9 N1 P1 165.9(6)
C9 C10 C11 C12 175.0(9)
C9 C10 N2 C14 -174.8(8)
C9 C10 N2 Ir1 0.6(10)
C9 N1 P1 C21 115.4(7)
C9 N1 P1 C27 -132.5(7)
C9 N1 P1 Ir1 -3.0(6)
C10 C9 N1 C1 135.7(8)
C10 C9 N1 P1 -67.3(9)
C10 C11 C12 C13 1.6(17)
C11 C10 N2 C14 2.3(14)
C11 C10 N2 Ir1 177.7(7)
C11 C12 C13 C14 -1.7(18)
C12 C13 C14 C15 -176.2(10)
C12 C13 C14 N2 2.1(17)
C13 C14 C15 C16 -51.0(15)
C13 C14 C15 C20 125.2(11)
C13 C14 N2 C10 -2.3(14)
C13 C14 N2 Ir1 -177.6(7)
C14 C15 C16 C17 177.9(13)
C14 C15 C20 C19 -175.9(11)
C15 C14 N2 C10 175.9(8)
C15 C14 N2 Ir1 0.7(12)
C15 C16 C17 C18 -1(2)
C16 C15 C20 C19 0.3(18)
C16 C17 C18 C19 -2(3)
C17 C18 C19 C20 4(3)
C18 C19 C20 C15 -3(2)
C20 C15 C16 C17 2(2)
C21 C22 C23 C24 1.0(17)
C22 C21 C26 C25 1.2(15)
C22 C21 P1 C27 -126.8(8)
C22 C21 P1 Ir1 98.6(8)
C22 C21 P1 N1 -16.5(9)
C22 C23 C24 C25 -1.6(18)
C23 C24 C25 C26 2.0(18)
C24 C25 C26 C21 -1.9(17)
C26 C21 C22 C23 -0.8(15)
C26 C21 P1 C27 65.1(9)
C26 C21 P1 Ir1 -69.5(8)
C26 C21 P1 N1 175.5(7)
C27 C28 C29 C30 0.2(18)
C28 C27 C32 C31 -3.0(15)
C28 C27 P1 C21 -1.8(10)
C28 C27 P1 Ir1 126.2(8)
C28 C27 P1 N1 -115.1(9)
C28 C29 C30 C31 -1.1(19)
C29 C30 C31 C32 -0.1(18)
C30 C31 C32 C27 2.2(17)
C32 C27 C28 C29 1.9(16)
C32 C27 P1 C21 170.0(8)
C32 C27 P1 Ir1 -62.0(9)
C32 C27 P1 N1 56.7(9)
C33 C34 C35 C36 -94.1(14)
C34 C33 C40 C39 44.8(17)
C34 C35 C36 C37 34.1(15)
C35 C36 C37 C38 45.4(16)
C35 C36 C37 Ir1 -37.8(13)
C36 C37 C38 C39 -0.8(17)
C36 C37 C38 Ir1 -102.0(11)
C37 C38 C39 C40 -89.8(14)
C38 C39 C40 C33 32.1(17)
C40 C33 C34 C35 3.0(18)
C40 C33 C34 Ir1 -102.4(11)
Ir1 C33 C34 C35 105.4(11)
Ir1 C33 C40 C39 -37.2(14)
Ir1 C34 C35 C36 -13.2(12)
Ir1 C37 C38 C39 101.2(10)
Ir1 C38 C39 C40 -11.0(14)
N1 C1 C2 C3 -172.7(9)
N1 C1 C6 C5 175.0(9)
N1 C1 C6 C7 -6.7(15)
N1 C9 C10 C11 -103.0(10)
N1 C9 C10 N2 74.1(10)
N2 C10 C11 C12 -1.9(16)
N2 C14 C15 C16 130.8(11)
N2 C14 C15 C20 -53.1(14)
P1 C21 C22 C23 -168.9(8)
P1 C21 C26 C25 169.6(8)
P1 C27 C28 C29 173.4(9)
P1 C27 C32 C31 -175.2(8)
